data_1569311
loop_
_publ_author_name
'Garc&#xed;a-Romero, &#xc1;lvaro'
'Miguel, Daniel'
'Wright, Dominic S.'
'&#xc1;lvarez, Celedonio M'
'Garc&#xed;a-Rodr&#xed;guez, Ra&#xfa;l'

_publ_section_title
;
 Structural and dimensional control of porphyrin capsules using Group 15
 tris(3-pyridyl) linkers.
;
_journal_issue 24
_journal_name_full 'Chemical science'
_journal_page_first 6522
_journal_page_last 6530
_journal_paper_doi 10.1039/d3sc02151c
_journal_volume 14
_journal_year 2023
_chemical_formula_moiety 'C162 H108 Bi2 Mg3 N18, 2(C1 H1 Cl3)'
_chemical_formula_sum 'C164 H110 Bi2 Cl6 Mg3 N18'
_chemical_formula_weight 3036.28
_space_group_crystal_system trigonal
_space_group_IT_number 148
_space_group_name_Hall '-R 3'
_space_group_name_H-M_alt 'R -3 :H'
_atom_sites_solution_hydrogens geom
_atom_sites_solution_primary dual
_audit_creation_date 2022-06-05
_audit_creation_method
;
Olex2 1.3
(compiled 2020.11.12 svn.r5f609507 for OlexSys, GUI svn.r6408)
;
_audit_update_record
;
2022-08-10 deposited with the CCDC.	2023-05-17 downloaded from the CCDC.
;
_cell_angle_alpha 90
_cell_angle_beta 90
_cell_angle_gamma 120
_cell_formula_units_Z 3
_cell_length_a 20.9744(6)
_cell_length_b 20.9744(6)
_cell_length_c 37.5959(13)
_cell_measurement_reflns_used 3820
_cell_measurement_temperature 219.9(4)
_cell_measurement_theta_max 25.4470
_cell_measurement_theta_min 2.4860
_cell_volume 14323.5(8)
_computing_cell_refinement 'CrysAlisPro 1.171.38.46 (Rigaku OD, 2015)'
_computing_data_collection 'CrysAlisPro 1.171.38.46 (Rigaku OD, 2015)'
_computing_data_reduction 'CrysAlisPro 1.171.38.46 (Rigaku OD, 2015)'
_computing_molecular_graphics 'Olex2 1.3 (Dolomanov et al., 2009)'
_computing_publication_material 'Olex2 1.3 (Dolomanov et al., 2009)'
_computing_structure_refinement 'SHELXL 2018/3 (Sheldrick, 2015)'
_computing_structure_solution 'SHELXT 2018/2 (Sheldrick, 2018)'
_diffrn_ambient_environment N~2~
_diffrn_ambient_temperature 219.9(4)
_diffrn_detector 'CCD plate'
_diffrn_detector_area_resol_mean 10.4757
_diffrn_detector_type Atlas
_diffrn_measured_fraction_theta_full 0.999
_diffrn_measured_fraction_theta_max 0.998
_diffrn_measurement_details
;
List of Runs (angles in degrees, time in seconds):

  # Type    Start    End  Width  t~exp~   \w     \q     \k     \f   Frames
#--------------------------------------------------------------------------
  1  \w    -60.00  36.00   1.00   30.00    --   12.36 -57.00 -30.00   96
;
_diffrn_measurement_device 'four-circle diffractometer'
_diffrn_measurement_device_type 'SuperNova, Dual, Cu at zero, Atlas'
_diffrn_measurement_method '\w scans'
_diffrn_orient_matrix_type 'CrysAlisPro convention (1999,Acta A55,543-557)'
_diffrn_orient_matrix_UB_11 0.0074238000
_diffrn_orient_matrix_UB_12 -0.0112820000
_diffrn_orient_matrix_UB_13 0.0165151000
_diffrn_orient_matrix_UB_21 -0.0008081000
_diffrn_orient_matrix_UB_22 0.0297275000
_diffrn_orient_matrix_UB_23 0.0085926000
_diffrn_orient_matrix_UB_31 -0.0383181000
_diffrn_orient_matrix_UB_32 -0.0226427000
_diffrn_orient_matrix_UB_33 0.0030254000
_diffrn_radiation_monochromator mirror
_diffrn_radiation_probe x-ray
_diffrn_radiation_type 'Mo K\a'
_diffrn_radiation_wavelength 0.71073
_diffrn_reflns_av_R_equivalents 0.0260
_diffrn_reflns_av_unetI/netI 0.0514
_diffrn_reflns_Laue_measured_fraction_full 0.999
_diffrn_reflns_Laue_measured_fraction_max 0.998
_diffrn_reflns_limit_h_max 24
_diffrn_reflns_limit_h_min -15
_diffrn_reflns_limit_k_max 13
_diffrn_reflns_limit_k_min -25
_diffrn_reflns_limit_l_max 45
_diffrn_reflns_limit_l_min -37
_diffrn_reflns_number 11221
_diffrn_reflns_point_group_measured_fraction_full 0.999
_diffrn_reflns_point_group_measured_fraction_max 0.998
_diffrn_reflns_theta_full 25.242
_diffrn_reflns_theta_max 25.697
_diffrn_reflns_theta_min 2.307
_diffrn_source 'micro-focus sealed X-ray tube'
_diffrn_source_type 'SuperNova (Mo) X-ray Source'
_exptl_absorpt_coefficient_mu 1.979
_exptl_absorpt_correction_T_max 1.000
_exptl_absorpt_correction_T_min 0.790
_exptl_absorpt_correction_type gaussian
_exptl_absorpt_process_details
;
CrysAlisPro 1.171.38.46 (Rigaku Oxford Diffraction, 2015)
Numerical absorption correction based on gaussian integration over
			a multifaceted crystal model
Empirical absorption correction using spherical harmonics,
 implemented in SCALE3 ABSPACK scaling algorithm.
;
_exptl_crystal_colour violet
_exptl_crystal_colour_primary violet
_exptl_crystal_density_diffrn 1.056
_exptl_crystal_description block
_exptl_crystal_F_000 4572
_exptl_crystal_size_max 0.366
_exptl_crystal_size_mid 0.231
_exptl_crystal_size_min 0.187
_refine_diff_density_max 1.520
_refine_diff_density_min -0.764
_refine_diff_density_rms 0.067
_refine_ls_extinction_method none
_refine_ls_goodness_of_fit_ref 1.006
_refine_ls_hydrogen_treatment constr
_refine_ls_matrix_type full
_refine_ls_number_parameters 292
_refine_ls_number_reflns 6058
_refine_ls_number_restraints 0
_refine_ls_restrained_S_all 1.006
_refine_ls_R_factor_all 0.0450
_refine_ls_R_factor_gt 0.0338
_refine_ls_shift/su_max 0.002
_refine_ls_shift/su_mean 0.000
_refine_ls_structure_factor_coef Fsqd
_refine_ls_weighting_details 'w=1/[\s^2^(Fo^2^)+(0.0431P)^2^] where P=(Fo^2^+2Fc^2^)/3'
_refine_ls_weighting_scheme calc
_refine_ls_wR_factor_gt 0.0799
_refine_ls_wR_factor_ref 0.0837
_reflns_Friedel_coverage 0.000
_reflns_number_gt 4984
_reflns_number_total 6058
_reflns_threshold_expression 'I > 2\s(I)'
_cod_data_source_file d3sc02151c2.cif
_cod_data_source_block 2Mg
_cod_original_cell_volume 14323.5(10)
_cod_original_sg_symbol_H-M 'R -3'
_cod_database_code 1569311
_shelx_shelxl_version_number 2018/3
_chemical_oxdiff_formula 'C168 H114 Bi2 Cl18 Mg3 N18'
_chemical_oxdiff_usercomment 'purple block'
_shelx_space_group_comment
;
The symmetry employed for this shelxl refinement is uniquely defined
by the following loop, which should always be used as a source of
symmetry information in preference to the above space-group names.
They are only intended as comments.
;
_reflns_odcompleteness_completeness 92.94
_reflns_odcompleteness_iscentric 1
_reflns_odcompleteness_theta 26.32
_olex2_refinement_description
;
1.a Ternary CH refined with riding coordinates:
 C1S(H1S)
1.b Aromatic/amide H refined with riding coordinates:
 C2(H2), C3(H3), C4(H4), C5(H5), C7(H7), C8(H8), C12(H12), C13(H13), C14(H14),
 C15(H15), C16(H16), C18(H18), C19(H19), C23(H23), C24(H24), C25(H25), C26(H26),
  C27(H27)
;
_smtbx_masks_special_details
;
A solvent mask was calculated and 1114 electrons were found in a volume of 5596 cubic angstroms in 1 void per unit cell. 
The crystallization solvent was CHCl3/hexane, and this is consistent with the presence of roughly 6 CHCl3 per formula unit (i.e . roughly 1 CHCl3 per asymmetric unit; 18 CHCl3 per unit cell) which account for 1044 electrons per unit cell. 
The crystals were observed to lose solvent very quickly during the preparation of the sample, and therefore the exact amount of CHCl3 is expected to vary among crystals due to partial loss of CHCl3
;
_smtbx_masks_void_probe_radius 1.2
_smtbx_masks_void_truncation_radius 1.2
_olex2_submission_special_instructions 'No special instructions were received'
_oxdiff_exptl_absorpt_empirical_details
;
Empirical correction (ABSPACK) includes:
- Absorption correction using spherical harmonics
- Frame scaling
;
_oxdiff_exptl_absorpt_empirical_full_max 1.316
_oxdiff_exptl_absorpt_empirical_full_min 0.868

loop_
_space_group_symop_operation_xyz
'x, y, z'
'-y, x-y, z'
'-x+y, -x, z'
'x+2/3, y+1/3, z+1/3'
'-y+2/3, x-y+1/3, z+1/3'
'-x+y+2/3, -x+1/3, z+1/3'
'x+1/3, y+2/3, z+2/3'
'-y+1/3, x-y+2/3, z+2/3'
'-x+y+1/3, -x+2/3, z+2/3'
'-x, -y, -z'
'y, -x+y, -z'
'x-y, x, -z'
'-x+2/3, -y+1/3, -z+1/3'
'y+2/3, -x+y+1/3, -z+1/3'
'x-y+2/3, x+1/3, -z+1/3'
'-x+1/3, -y+2/3, -z+2/3'
'y+1/3, -x+y+2/3, -z+2/3'
'x-y+1/3, x+2/3, -z+2/3'

loop_
_atom_site_label
_atom_site_type_symbol
_atom_site_fract_x
_atom_site_fract_y
_atom_site_fract_z
_atom_site_U_iso_or_equiv
_atom_site_adp_type
_atom_site_occupancy
_atom_site_site_symmetry_order
_atom_site_calc_flag
_atom_site_refinement_flags_posn
_atom_site_refinement_flags_adp
_atom_site_refinement_flags_occupancy
_atom_site_disorder_assembly
_atom_site_disorder_group
Bi1 Bi 0.333333 0.666667 0.46799(2) 0.03664(9) Uani 1 3 d S T P . .
Mg1 Mg 0.500000 0.500000 0.500000 0.0297(3) Uani 1 2 d S . P . .
N1 N 0.39493(13) 0.50814(13) 0.50992(6) 0.0334(6) Uani 1 1 d . . . . .
N2 N 0.55741(14) 0.59762(13) 0.52794(6) 0.0329(6) Uani 1 1 d . . . . .
N3 N 0.47746(14) 0.44082(13) 0.54687(6) 0.0324(6) Uani 1 1 d . . . . .
C1 C 0.33340(16) 0.57732(16) 0.50040(8) 0.0341(7) Uani 1 1 d . . . . .
C2 C 0.38679(16) 0.55919(16) 0.49285(8) 0.0339(7) Uani 1 1 d . . . . .
H2 H 0.419834 0.584802 0.474289 0.041 Uiso 1 1 calc R U . . .
C3 C 0.34726(17) 0.47229(18) 0.53595(9) 0.0411(8) Uani 1 1 d . . . . .
H3 H 0.351884 0.436083 0.548537 0.049 Uiso 1 1 calc R U . . .
C4 C 0.29166(18) 0.4855(2) 0.54535(9) 0.0463(9) Uani 1 1 d . . . . .
H4 H 0.258877 0.458404 0.563748 0.056 Uiso 1 1 calc R U . . .
C5 C 0.28442(18) 0.53889(18) 0.52755(8) 0.0406(8) Uani 1 1 d . . . . .
H5 H 0.246974 0.549068 0.533689 0.049 Uiso 1 1 calc R U . . .
C6 C 0.43789(17) 0.36562(17) 0.55020(8) 0.0355(7) Uani 1 1 d . . . . .
C7 C 0.4321(2) 0.34760(19) 0.58741(8) 0.0481(9) Uani 1 1 d . . . . .
H7 H 0.407897 0.299984 0.597203 0.058 Uiso 1 1 calc R U . . .
C8 C 0.4672(2) 0.4107(2) 0.60553(9) 0.0493(9) Uani 1 1 d . . . . .
H8 H 0.472481 0.415454 0.630375 0.059 Uiso 1 1 calc R U . . .
C9 C 0.49552(17) 0.46992(18) 0.58023(8) 0.0367(7) Uani 1 1 d . . . . .
C10 C 0.53416(17) 0.54529(18) 0.58867(8) 0.0365(7) Uani 1 1 d . . . . .
C11 C 0.5442(2) 0.56632(19) 0.62736(8) 0.0444(8) Uani 1 1 d . . . . .
C12 C 0.4844(2) 0.5519(2) 0.64820(10) 0.0618(11) Uani 1 1 d . . . . .
H12 H 0.436738 0.526074 0.638569 0.074 Uiso 1 1 calc R U . . .
C13 C 0.4942(3) 0.5751(3) 0.68303(10) 0.0775(14) Uani 1 1 d . . . . .
H13 H 0.453212 0.565009 0.697138 0.093 Uiso 1 1 calc R U . . .
C14 C 0.5634(3) 0.6127(3) 0.69713(11) 0.0878(16) Uani 1 1 d . . . . .
H14 H 0.569990 0.629455 0.720759 0.105 Uiso 1 1 calc R U . . .
C15 C 0.6227(3) 0.6260(3) 0.67721(11) 0.0867(15) Uani 1 1 d . . . . .
H15 H 0.670183 0.650691 0.687145 0.104 Uiso 1 1 calc R U . . .
C16 C 0.6127(2) 0.6026(2) 0.64183(9) 0.0644(11) Uani 1 1 d . . . . .
H16 H 0.653797 0.612109 0.627909 0.077 Uiso 1 1 calc R U . . .
C17 C 0.56237(17) 0.60431(17) 0.56429(8) 0.0365(7) Uani 1 1 d . . . . .
C18 C 0.59852(19) 0.68109(19) 0.57342(9) 0.0443(8) Uani 1 1 d . . . . .
H18 H 0.608300 0.700914 0.596515 0.053 Uiso 1 1 calc R U . . .
C19 C 0.61574(19) 0.71922(18) 0.54289(9) 0.0433(8) Uani 1 1 d . . . . .
H19 H 0.640489 0.770747 0.540664 0.052 Uiso 1 1 calc R U . . .
C20 C 0.58941(17) 0.66684(16) 0.51417(8) 0.0337(7) Uani 1 1 d . . . . .
C21 C 0.59320(17) 0.68497(17) 0.47781(8) 0.0357(7) Uani 1 1 d . . . . .
C22 C 0.6321(2) 0.76469(18) 0.46885(9) 0.0470(9) Uani 1 1 d . . . . .
C23 C 0.5940(3) 0.7985(2) 0.45793(11) 0.0754(14) Uani 1 1 d . . . . .
H23 H 0.542766 0.770376 0.454721 0.091 Uiso 1 1 calc R U . . .
C24 C 0.6303(5) 0.8739(3) 0.45150(15) 0.110(2) Uani 1 1 d . . . . .
H24 H 0.602988 0.896207 0.444516 0.132 Uiso 1 1 calc R U . . .
C25 C 0.7021(6) 0.9146(3) 0.45501(18) 0.137(3) Uani 1 1 d . . . . .
H25 H 0.726408 0.965096 0.449458 0.164 Uiso 1 1 calc R U . . .
C26 C 0.7398(4) 0.8830(3) 0.46661(19) 0.146(3) Uani 1 1 d . . . . .
H26 H 0.790824 0.912256 0.470272 0.176 Uiso 1 1 calc R U . . .
C27 C 0.7054(3) 0.8077(3) 0.47342(14) 0.0967(17) Uani 1 1 d . . . . .
H27 H 0.733409 0.786786 0.481242 0.116 Uiso 1 1 calc R U . . .
Cl1S Cl 0.39633(8) 0.64103(8) 0.61441(4) 0.1004(4) Uani 1 1 d . . . . .
C1S C 0.333333 0.666667 0.6009(2) 0.084(2) Uani 1 3 d S T P . .
H1S H 0.333332 0.666667 0.574550 0.100 Uiso 1 3 calc R U P . .

loop_
_atom_site_aniso_label
_atom_site_aniso_U_11
_atom_site_aniso_U_22
_atom_site_aniso_U_33
_atom_site_aniso_U_23
_atom_site_aniso_U_13
_atom_site_aniso_U_12
Bi1 0.03018(9) 0.03018(9) 0.04955(14) 0.000 0.000 0.01509(5)
Mg1 0.0339(8) 0.0260(7) 0.0323(7) 0.0051(6) 0.0062(6) 0.0174(6)
N1 0.0333(15) 0.0276(14) 0.0397(14) 0.0015(12) 0.0065(12) 0.0155(12)
N2 0.0341(14) 0.0283(14) 0.0364(14) 0.0010(11) 0.0031(11) 0.0158(12)
N3 0.0338(14) 0.0325(14) 0.0349(14) 0.0026(11) 0.0037(11) 0.0195(12)
C1 0.0285(16) 0.0250(16) 0.0466(18) -0.0047(14) -0.0007(14) 0.0118(14)
C2 0.0307(17) 0.0247(16) 0.0457(18) 0.0012(14) 0.0068(14) 0.0135(14)
C3 0.0358(19) 0.0386(19) 0.051(2) 0.0093(16) 0.0033(16) 0.0200(16)
C4 0.0382(19) 0.059(2) 0.0440(19) 0.0120(17) 0.0122(15) 0.0261(18)
C5 0.0351(18) 0.044(2) 0.0486(19) -0.0006(16) 0.0042(15) 0.0241(16)
C6 0.0350(18) 0.0305(17) 0.0422(18) 0.0073(14) 0.0108(14) 0.0173(15)
C7 0.064(2) 0.040(2) 0.0435(19) 0.0150(16) 0.0186(18) 0.0283(19)
C8 0.064(2) 0.051(2) 0.0364(18) 0.0113(17) 0.0081(17) 0.031(2)
C9 0.0403(19) 0.0409(19) 0.0348(17) 0.0038(15) 0.0048(14) 0.0247(16)
C10 0.0349(18) 0.0440(19) 0.0362(17) -0.0020(15) 0.0047(14) 0.0238(16)
C11 0.056(2) 0.046(2) 0.0359(17) -0.0005(16) 0.0029(17) 0.0294(19)
C12 0.070(3) 0.071(3) 0.053(2) -0.002(2) 0.006(2) 0.042(2)
C13 0.098(4) 0.088(3) 0.047(2) -0.003(2) 0.020(3) 0.048(3)
C14 0.120(5) 0.099(4) 0.044(2) -0.019(2) 0.005(3) 0.054(4)
C15 0.087(4) 0.107(4) 0.058(3) -0.030(3) -0.023(3) 0.042(3)
C16 0.062(3) 0.085(3) 0.045(2) -0.015(2) -0.0023(19) 0.036(2)
C17 0.0364(18) 0.0389(19) 0.0392(17) -0.0036(15) 0.0012(14) 0.0225(16)
C18 0.047(2) 0.045(2) 0.0409(19) -0.0117(16) -0.0026(16) 0.0225(18)
C19 0.045(2) 0.0300(18) 0.056(2) -0.0057(16) 0.0056(17) 0.0191(16)
C20 0.0347(17) 0.0288(17) 0.0428(18) 0.0021(14) 0.0057(14) 0.0197(14)
C21 0.0340(17) 0.0324(17) 0.0447(18) 0.0042(14) 0.0114(14) 0.0196(15)
C22 0.058(2) 0.0309(18) 0.049(2) 0.0085(16) 0.0138(18) 0.0199(18)
C23 0.107(4) 0.061(3) 0.083(3) 0.036(2) 0.056(3) 0.060(3)
C24 0.204(7) 0.080(4) 0.090(4) 0.048(3) 0.077(5) 0.104(5)
C25 0.224(10) 0.037(3) 0.109(5) 0.020(3) 0.032(6) 0.035(5)
C26 0.130(6) 0.059(4) 0.158(6) 0.029(4) -0.022(5) -0.022(4)
C27 0.077(4) 0.056(3) 0.119(4) 0.029(3) -0.006(3) 0.005(3)
Cl1S 0.0971(10) 0.1103(11) 0.1071(10) 0.0092(8) -0.0131(8) 0.0619(9)
C1S 0.077(4) 0.077(4) 0.096(6) 0.000 0.000 0.0387(18)

loop_
_atom_type_symbol
_atom_type_description
_atom_type_scat_dispersion_real
_atom_type_scat_dispersion_imag
_atom_type_scat_source
C C 0.0033 0.0016 'International Tables Vol C Tables 4.2.6.8 and 6.1.1.4'
H H 0.0000 0.0000 'International Tables Vol C Tables 4.2.6.8 and 6.1.1.4'
Bi Bi -4.1077 10.2566 'International Tables Vol C Tables 4.2.6.8 and 6.1.1.4'
Cl Cl 0.1484 0.1585 'International Tables Vol C Tables 4.2.6.8 and 6.1.1.4'
Mg Mg 0.0486 0.0363 'International Tables Vol C Tables 4.2.6.8 and 6.1.1.4'
N N 0.0061 0.0033 'International Tables Vol C Tables 4.2.6.8 and 6.1.1.4'

loop_
_exptl_crystal_face_index_h
_exptl_crystal_face_index_k
_exptl_crystal_face_index_l
_exptl_crystal_face_perp_dist
1 -1 -5 0.1234
2 -2 5 0.1287
-25 12 28 0.0689
4 -5 0 0.1236
-5 -1 -1 0.1252
-4 5 0 0.0636
-2 2 -5 0.0886
-1 1 5 0.0664
2 -21 31 0.1411
5 1 1 0.1972
0 -22 -28 0.1352

loop_
_geom_angle_atom_site_label_1
_geom_angle_atom_site_label_2
_geom_angle_atom_site_label_3
_geom_angle
_geom_angle_site_symmetry_1
_geom_angle_site_symmetry_3
_geom_angle_publ_flag
C1 Bi1 C1 93.13(10) 3_565 2_665 ?
C1 Bi1 C1 93.12(11) 3_565 . ?
C1 Bi1 C1 93.12(10) 2_665 . ?
N1 Mg1 N1 180.0 . 10_666 ?
N2 Mg1 N1 92.87(9) . 10_666 ?
N2 Mg1 N1 87.13(9) . . ?
N2 Mg1 N1 92.87(9) 10_666 . ?
N2 Mg1 N1 87.13(9) 10_666 10_666 ?
N2 Mg1 N2 180.00(11) 10_666 . ?
N2 Mg1 N3 89.62(10) . 10_666 ?
N2 Mg1 N3 90.38(9) . . ?
N2 Mg1 N3 90.38(9) 10_666 10_666 ?
N2 Mg1 N3 89.62(10) 10_666 . ?
N3 Mg1 N1 88.09(9) . . ?
N3 Mg1 N1 91.90(9) 10_666 . ?
N3 Mg1 N1 91.90(9) . 10_666 ?
N3 Mg1 N1 88.10(9) 10_666 10_666 ?
N3 Mg1 N3 180.0 10_666 . ?
C2 N1 Mg1 119.32(19) . . ?
C2 N1 C3 116.6(3) . . ?
C3 N1 Mg1 123.3(2) . . ?
C17 N2 Mg1 125.7(2) . . ?
C20 N2 Mg1 126.5(2) . . ?
C20 N2 C17 107.3(2) . . ?
C6 N3 Mg1 126.4(2) . . ?
C9 N3 Mg1 125.9(2) . . ?
C9 N3 C6 107.7(2) . . ?
C2 C1 Bi1 117.3(2) . . ?
C2 C1 C5 117.3(3) . . ?
C5 C1 Bi1 125.3(2) . . ?
N1 C2 C1 124.8(3) . . ?
N1 C2 H2 117.6 . . ?
C1 C2 H2 117.6 . . ?
N1 C3 H3 118.3 . . ?
N1 C3 C4 123.3(3) . . ?
C4 C3 H3 118.3 . . ?
C3 C4 H4 120.3 . . ?
C3 C4 C5 119.3(3) . . ?
C5 C4 H4 120.3 . . ?
C1 C5 H5 120.6 . . ?
C4 C5 C1 118.7(3) . . ?
C4 C5 H5 120.6 . . ?
N3 C6 C7 108.3(3) . . ?
N3 C6 C21 125.9(3) . 10_666 ?
C21 C6 C7 125.8(3) 10_666 . ?
C6 C7 H7 126.2 . . ?
C8 C7 C6 107.7(3) . . ?
C8 C7 H7 126.2 . . ?
C7 C8 H8 126.2 . . ?
C7 C8 C9 107.7(3) . . ?
C9 C8 H8 126.2 . . ?
N3 C9 C8 108.7(3) . . ?
N3 C9 C10 125.9(3) . . ?
C10 C9 C8 125.5(3) . . ?
C9 C10 C11 117.7(3) . . ?
C9 C10 C17 126.4(3) . . ?
C17 C10 C11 115.8(3) . . ?
C12 C11 C10 120.4(3) . . ?
C16 C11 C10 120.4(3) . . ?
C16 C11 C12 119.1(3) . . ?
C11 C12 H12 119.8 . . ?
C13 C12 C11 120.3(4) . . ?
C13 C12 H12 119.8 . . ?
C12 C13 H13 120.0 . . ?
C14 C13 C12 120.0(4) . . ?
C14 C13 H13 120.0 . . ?
C13 C14 H14 119.8 . . ?
C15 C14 C13 120.3(4) . . ?
C15 C14 H14 119.8 . . ?
C14 C15 H15 120.2 . . ?
C14 C15 C16 119.5(5) . . ?
C16 C15 H15 120.2 . . ?
C11 C16 C15 120.6(4) . . ?
C11 C16 H16 119.7 . . ?
C15 C16 H16 119.7 . . ?
N2 C17 C10 125.5(3) . . ?
N2 C17 C18 108.8(3) . . ?
C10 C17 C18 125.7(3) . . ?
C17 C18 H18 126.3 . . ?
C19 C18 C17 107.3(3) . . ?
C19 C18 H18 126.3 . . ?
C18 C19 H19 126.2 . . ?
C18 C19 C20 107.5(3) . . ?
C20 C19 H19 126.2 . . ?
N2 C20 C19 109.0(3) . . ?
N2 C20 C21 126.0(3) . . ?
C21 C20 C19 125.0(3) . . ?
C6 C21 C20 125.5(3) 10_666 . ?
C6 C21 C22 117.8(3) 10_666 . ?
C20 C21 C22 116.6(3) . . ?
C23 C22 C21 121.1(4) . . ?
C27 C22 C21 121.6(4) . . ?
C27 C22 C23 117.2(4) . . ?
C22 C23 H23 119.6 . . ?
C22 C23 C24 120.8(5) . . ?
C24 C23 H23 119.6 . . ?
C23 C24 H24 119.4 . . ?
C25 C24 C23 121.3(6) . . ?
C25 C24 H24 119.4 . . ?
C24 C25 H25 120.6 . . ?
C24 C25 C26 118.8(6) . . ?
C26 C25 H25 120.6 . . ?
C25 C26 H26 119.2 . . ?
C25 C26 C27 121.6(7) . . ?
C27 C26 H26 119.2 . . ?
C22 C27 C26 120.4(6) . . ?
C22 C27 H27 119.8 . . ?
C26 C27 H27 119.8 . . ?
Cl1S C1S Cl1S 111.8(3) 2_665 3_565 ?
Cl1S C1S Cl1S 111.8(3) 2_665 . ?
Cl1S C1S Cl1S 111.8(3) 3_565 . ?
Cl1S C1S H1S 107.1 2_665 . ?
Cl1S C1S H1S 107.1 . . ?
Cl1S C1S H1S 107.1 3_565 . ?

loop_
_geom_bond_atom_site_label_1
_geom_bond_atom_site_label_2
_geom_bond_distance
_geom_bond_site_symmetry_2
_geom_bond_publ_flag
Bi1 C1 2.236(3) 3_565 ?
Bi1 C1 2.236(3) 2_665 ?
Bi1 C1 2.236(3) . ?
Mg1 N1 2.324(2) 10_666 ?
Mg1 N1 2.324(2) . ?
Mg1 N2 2.069(2) . ?
Mg1 N2 2.069(2) 10_666 ?
Mg1 N3 2.069(2) 10_666 ?
Mg1 N3 2.069(2) . ?
N1 C2 1.330(4) . ?
N1 C3 1.331(4) . ?
N2 C17 1.372(4) . ?
N2 C20 1.361(4) . ?
N3 C6 1.372(4) . ?
N3 C9 1.363(4) . ?
C1 C2 1.380(4) . ?
C1 C5 1.385(4) . ?
C2 H2 0.9400 . ?
C3 H3 0.9400 . ?
C3 C4 1.373(4) . ?
C4 H4 0.9400 . ?
C4 C5 1.376(5) . ?
C5 H5 0.9400 . ?
C6 C7 1.438(4) . ?
C6 C21 1.403(4) 10_666 ?
C7 H7 0.9400 . ?
C7 C8 1.335(5) . ?
C8 H8 0.9400 . ?
C8 C9 1.436(4) . ?
C9 C10 1.405(4) . ?
C10 C11 1.504(4) . ?
C10 C17 1.411(4) . ?
C11 C12 1.378(5) . ?
C11 C16 1.359(5) . ?
C12 H12 0.9400 . ?
C12 C13 1.376(5) . ?
C13 H13 0.9400 . ?
C13 C14 1.366(7) . ?
C14 H14 0.9400 . ?
C14 C15 1.356(7) . ?
C15 H15 0.9400 . ?
C15 C16 1.396(5) . ?
C16 H16 0.9400 . ?
C17 C18 1.437(4) . ?
C18 H18 0.9400 . ?
C18 C19 1.341(5) . ?
C19 H19 0.9400 . ?
C19 C20 1.439(4) . ?
C20 C21 1.411(4) . ?
C21 C22 1.487(4) . ?
C22 C23 1.368(5) . ?
C22 C27 1.350(6) . ?
C23 H23 0.9400 . ?
C23 C24 1.393(7) . ?
C24 H24 0.9400 . ?
C24 C25 1.314(10) . ?
C25 H25 0.9400 . ?
C25 C26 1.334(10) . ?
C26 H26 0.9400 . ?
C26 C27 1.393(8) . ?
C27 H27 0.9400 . ?
Cl1S C1S 1.733(3) . ?
C1S H1S 0.9900 . ?

loop_
_geom_torsion_atom_site_label_1
_geom_torsion_atom_site_label_2
_geom_torsion_atom_site_label_3
_geom_torsion_atom_site_label_4
_geom_torsion
_geom_torsion_site_symmetry_1
_geom_torsion_site_symmetry_2
_geom_torsion_site_symmetry_3
_geom_torsion_site_symmetry_4
_geom_torsion_publ_flag
Bi1 C1 C2 N1 179.1(2) . . . . ?
Bi1 C1 C5 C4 -179.6(2) . . . . ?
Mg1 N1 C2 C1 -169.3(2) . . . . ?
Mg1 N1 C3 C4 169.6(3) . . . . ?
Mg1 N2 C17 C10 5.5(4) . . . . ?
Mg1 N2 C17 C18 -172.4(2) . . . . ?
Mg1 N2 C20 C19 173.0(2) . . . . ?
Mg1 N2 C20 C21 -4.1(4) . . . . ?
Mg1 N3 C6 C7 -177.0(2) . . . . ?
Mg1 N3 C6 C21 1.5(4) . . . 10_666 ?
Mg1 N3 C9 C8 177.3(2) . . . . ?
Mg1 N3 C9 C10 -1.6(4) . . . . ?
N1 C3 C4 C5 -0.8(5) . . . . ?
N2 C17 C18 C19 -1.0(4) . . . . ?
N2 C20 C21 C6 2.5(5) . . . 10_666 ?
N2 C20 C21 C22 -179.1(3) . . . . ?
N3 C6 C7 C8 0.2(4) . . . . ?
N3 C9 C10 C11 175.9(3) . . . . ?
N3 C9 C10 C17 -1.2(5) . . . . ?
C2 N1 C3 C4 0.3(5) . . . . ?
C2 C1 C5 C4 0.1(5) . . . . ?
C3 N1 C2 C1 0.4(4) . . . . ?
C3 C4 C5 C1 0.5(5) . . . . ?
C5 C1 C2 N1 -0.6(5) . . . . ?
C6 N3 C9 C8 0.9(3) . . . . ?
C6 N3 C9 C10 -177.9(3) . . . . ?
C6 C7 C8 C9 0.4(4) . . . . ?
C6 C21 C22 C23 71.1(4) 10_666 . . . ?
C6 C21 C22 C27 -113.5(4) 10_666 . . . ?
C7 C8 C9 N3 -0.8(4) . . . . ?
C7 C8 C9 C10 178.0(3) . . . . ?
C8 C9 C10 C11 -2.8(5) . . . . ?
C8 C9 C10 C17 -179.9(3) . . . . ?
C9 N3 C6 C7 -0.7(3) . . . . ?
C9 N3 C6 C21 177.8(3) . . . 10_666 ?
C9 C10 C11 C12 -66.5(4) . . . . ?
C9 C10 C11 C16 116.3(4) . . . . ?
C9 C10 C17 N2 -0.9(5) . . . . ?
C9 C10 C17 C18 176.7(3) . . . . ?
C10 C11 C12 C13 -176.1(4) . . . . ?
C10 C11 C16 C15 176.3(4) . . . . ?
C10 C17 C18 C19 -178.9(3) . . . . ?
C11 C10 C17 N2 -178.1(3) . . . . ?
C11 C10 C17 C18 -0.6(5) . . . . ?
C11 C12 C13 C14 0.1(7) . . . . ?
C12 C11 C16 C15 -0.9(6) . . . . ?
C12 C13 C14 C15 -1.5(8) . . . . ?
C13 C14 C15 C16 1.7(8) . . . . ?
C14 C15 C16 C11 -0.5(7) . . . . ?
C16 C11 C12 C13 1.1(6) . . . . ?
C17 N2 C20 C19 0.2(3) . . . . ?
C17 N2 C20 C21 -176.9(3) . . . . ?
C17 C10 C11 C12 111.0(4) . . . . ?
C17 C10 C11 C16 -66.2(4) . . . . ?
C17 C18 C19 C20 1.0(4) . . . . ?
C18 C19 C20 N2 -0.8(4) . . . . ?
C18 C19 C20 C21 176.3(3) . . . . ?
C19 C20 C21 C6 -174.1(3) . . . 10_666 ?
C19 C20 C21 C22 4.3(5) . . . . ?
C20 N2 C17 C10 178.4(3) . . . . ?
C20 N2 C17 C18 0.5(3) . . . . ?
C20 C21 C22 C23 -107.5(4) . . . . ?
C20 C21 C22 C27 67.9(5) . . . . ?
C21 C6 C7 C8 -178.4(3) 10_666 . . . ?
C21 C22 C23 C24 176.4(4) . . . . ?
C21 C22 C27 C26 -176.6(5) . . . . ?
C22 C23 C24 C25 1.4(8) . . . . ?
C23 C22 C27 C26 -0.9(8) . . . . ?
C23 C24 C25 C26 -3.2(11) . . . . ?
C24 C25 C26 C27 3.0(12) . . . . ?
C25 C26 C27 C22 -0.9(11) . . . . ?
C27 C22 C23 C24 0.7(6) . . . . ?

loop_
_exptl_oxdiff_crystal_face_indexfrac_h
_exptl_oxdiff_crystal_face_indexfrac_k
_exptl_oxdiff_crystal_face_indexfrac_l
_exptl_oxdiff_crystal_face_x
_exptl_oxdiff_crystal_face_y
_exptl_oxdiff_crystal_face_z
0.9993 -0.9983 -5.0019 -0.0639 -0.0735 -0.0308
2.0017 -2.0011 4.9977 0.1200 -0.0182 -0.0163
-25.0034 12.0014 28.0042 0.1415 0.6176 0.7711
4.0021 -5.0000 -0.0055 0.0860 -0.1519 -0.0402
-4.9988 -1.0028 -0.9993 -0.0423 -0.0344 0.2112
-4.0021 5.0000 0.0055 -0.0860 0.1519 0.0402
-2.0017 2.0011 -4.9977 -0.1200 0.0182 0.0163
-0.9993 0.9983 5.0019 0.0639 0.0735 0.0308
2.0174 -21.0149 30.9822 0.7637 -0.3601 0.4923
4.9988 1.0028 0.9993 0.0423 0.0344 -0.2112
0.0013 -22.0033 -28.0032 -0.2142 -0.8947 0.4134

loop_
_smtbx_masks_void_nr
_smtbx_masks_void_average_x
_smtbx_masks_void_average_y
_smtbx_masks_void_average_z
_smtbx_masks_void_volume
_smtbx_masks_void_count_electrons
_smtbx_masks_void_content
1 -0.350 -0.456 0.717 5595.7 1113.5 '18 CHCl3'
